data_4332280
loop_
_publ_author_name
'Yamamura, Masaki'
'Kano, Naokazu'
'Kawashima, Takayuki'

_publ_section_title
;
 Systematic Study on the Structures and Reactivity of Hydrazobenzenes and
 Azobenzenes Bearing a Chalcogenophosphoryl Group
;
_journal_issue 16
_journal_name_full 'Inorganic Chemistry'
_journal_page_first 6497
_journal_page_last 6507
_journal_paper_doi 10.1021/ic0601790
_journal_volume 45
_journal_year 2006
_chemical_formula_moiety 'C24 H19 N2 P S'
_chemical_formula_sum 'C24 H19 N2 P S'
_chemical_formula_weight 398.44
_chemical_melting_point 134.0(10)
_chemical_name_common 'phosphine sulfide'
_chemical_name_systematic
; 
Diphenyl[2-(phenylazo)phenyl]phosphine sulfide
;
_space_group_IT_number 4
_symmetry_cell_setting monoclinic
_symmetry_space_group_name_Hall 'P 2yb'
_symmetry_space_group_name_H-M 'P 1 21 1'
_atom_sites_solution_hydrogens geom
_atom_sites_solution_primary direct
_atom_sites_solution_secondary difmap
_audit_creation_method SHELXL-97
_cell_angle_alpha 90.00
_cell_angle_beta 101.1255(16)
_cell_angle_gamma 90.00
_cell_formula_units_Z 4
_cell_length_a 9.171(3)
_cell_length_b 14.590(5)
_cell_length_c 15.752(5)
_cell_measurement_reflns_used 6629
_cell_measurement_temperature 120(2)
_cell_measurement_theta_max 27.4835
_cell_measurement_theta_min 3.0863
_cell_volume 2068.1(12)
_computing_cell_refinement 'CrystalClear (Rigaku Corp., 2000)'
_computing_data_collection 'CrystalClear (Rigaku Corp., 2000)'
_computing_data_reduction 'CrystalClear (Rigaku Corp., 2000)'
_computing_molecular_graphics 'ORTEP-3 for Windows ver 1.08 (Farrugia, 1997-2005)'
_computing_structure_refinement 'SHELXL-97 (Sheldrick, 1997)'
_computing_structure_solution 'SHELXS-97 (Sheldrick, 1990)'
_diffrn_ambient_temperature 120(2)
_diffrn_detector_area_resol_mean 14.5666
_diffrn_measured_fraction_theta_full 0.986
_diffrn_measured_fraction_theta_max 0.986
_diffrn_measurement_details
;
scan:
    Number of images: 600
               Slice: -70.0000 - 110.0000
         Image width: 0.3000
            Exp time: 16.0000
       Rotation axis: Omega
               Omega: 0.0000
                 Chi: 45.0000
                 Phi: 0.0000
                 XTD: 45.2115
              2theta: 19.8446
scan:
    Number of images: 600
               Slice: -70.0000 - 110.0000
         Image width: 0.3000
            Exp time: 16.0000
       Rotation axis: Omega
               Omega: 0.0000
                 Chi: 45.0000
                 Phi: 90.0000
                 XTD: 45.2115
              2theta: 19.8446

;
_diffrn_measurement_device
;
Mercury CCD (2x2 bin mode)
;
_diffrn_measurement_device_details
;
AFC8: Eulerian 3-circle
;
_diffrn_measurement_method dtintegrate.ref
_diffrn_orient_matrix_type d*Trek
_diffrn_orient_matrix_UB_11 -0.0145
_diffrn_orient_matrix_UB_12 -0.0884
_diffrn_orient_matrix_UB_13 0.0658
_diffrn_orient_matrix_UB_21 0.0245
_diffrn_orient_matrix_UB_22 0.0356
_diffrn_orient_matrix_UB_23 0.0532
_diffrn_orient_matrix_UB_31 -0.0603
_diffrn_orient_matrix_UB_32 0.0099
_diffrn_orient_matrix_UB_33 0.0211
_diffrn_radiation_detector CCD
_diffrn_radiation_monochromator graphite
_diffrn_radiation_source 'fine-focus sealed tube'
_diffrn_radiation_type MoK\a
_diffrn_radiation_wavelength 0.71070
_diffrn_reflns_av_R_equivalents 0.0149
_diffrn_reflns_av_sigmaI/netI 0.0280
_diffrn_reflns_limit_h_max 7
_diffrn_reflns_limit_h_min -10
_diffrn_reflns_limit_k_max 17
_diffrn_reflns_limit_k_min -17
_diffrn_reflns_limit_l_max 18
_diffrn_reflns_limit_l_min -17
_diffrn_reflns_number 13254
_diffrn_reflns_reduction_process 'Lp corrections applied'
_diffrn_reflns_theta_full 25.00
_diffrn_reflns_theta_max 25.00
_diffrn_reflns_theta_min 3.09
_exptl_absorpt_coefficient_mu 0.245
_exptl_absorpt_correction_T_max 0.9412
_exptl_absorpt_correction_T_min 0.8871
_exptl_absorpt_correction_type multi-scan
_exptl_absorpt_process_details
;
Jacobson, R. (1998) Private communication
;
_exptl_crystal_colour Red
_exptl_crystal_density_diffrn 1.280
_exptl_crystal_density_method 'not measured'
_exptl_crystal_description Block
_exptl_crystal_F_000 832
_exptl_crystal_size_max 0.50
_exptl_crystal_size_mid 0.30
_exptl_crystal_size_min 0.25
_refine_diff_density_max 0.277
_refine_diff_density_min -0.150
_refine_diff_density_rms 0.031
_refine_ls_abs_structure_details 'Flack H D (1983), Acta Cryst. A39, 876-881'
_refine_ls_abs_structure_Flack -0.01(3)
_refine_ls_extinction_coef 0.0011(4)
_refine_ls_extinction_expression Fc^*^=kFc[1+0.001xFc^2^\l^3^/sin(2\q)]^-1/4^
_refine_ls_extinction_method SHELXL
_refine_ls_goodness_of_fit_ref 1.048
_refine_ls_hydrogen_treatment riding
_refine_ls_matrix_type full
_refine_ls_number_parameters 506
_refine_ls_number_reflns 7099
_refine_ls_number_restraints 1
_refine_ls_restrained_S_all 1.048
_refine_ls_R_factor_all 0.0222
_refine_ls_R_factor_gt 0.0218
_refine_ls_shift/su_max 0.001
_refine_ls_shift/su_mean 0.000
_refine_ls_structure_factor_coef Fsqd
_refine_ls_weighting_details 'calc w=1/[\s^2^(Fo^2^)+(0.0281P)^2^+0.2077P] where P=(Fo^2^+2Fc^2^)/3'
_refine_ls_weighting_scheme calc
_refine_ls_wR_factor_gt 0.0557
_refine_ls_wR_factor_ref 0.0561
_reflns_number_gt 6979
_reflns_number_total 7099
_reflns_threshold_expression >2sigma(I)
_cod_data_source_file ic0601790sup1.cif
_cod_data_source_block compoundE8
_cod_depositor_comments
;
The following automatic conversions were performed:

'_chemical_melting_point' value '133-135' was changed to '134.0(10)'
- the average value was taken and precision was estimated.

Automatic conversion script
Id: cif_fix_values 1891 2012-01-12 08:04:46Z andrius 
;
_cod_original_sg_symbol_H-M 'P 21'
_cod_database_code 4332280

loop_
_symmetry_equiv_pos_as_xyz
'x, y, z'
'-x, y+1/2, -z'

loop_
_atom_site_label
_atom_site_type_symbol
_atom_site_fract_x
_atom_site_fract_y
_atom_site_fract_z
_atom_site_U_iso_or_equiv
_atom_site_adp_type
_atom_site_occupancy
_atom_site_symmetry_multiplicity
_atom_site_calc_flag
_atom_site_refinement_flags
_atom_site_disorder_assembly
P1 P 0.68111(4) 0.78080(2) -0.04694(2) 0.01634(8) Uani 1 1 d . .
S1 S 0.79352(4) 0.76759(3) -0.13927(3) 0.02621(10) Uani 1 1 d . .
C1 C 0.72049(16) 0.68860(10) 0.03199(10) 0.0186(3) Uani 1 1 d . .
C2 C 0.61849(17) 0.61682(10) 0.03082(10) 0.0229(3) Uani 1 1 d .. .
H1 H 0.5238 0.6204 -0.0063 0.027 Uiso 1 1 calc R .
C3 C 0.65469(19) 0.54073(11) 0.08337(12) 0.0298(4) Uani 1 1 d . .
H2 H 0.5846 0.4927 0.0828 0.036 Uiso 1 1 calc R .
C4 C 0.7939(2) 0.53490(11) 0.13695(12) 0.0307(4) Uani 1 1 d . .
H3 H 0.8192 0.4822 0.1721 0.037 Uiso 1 1 calc R .
C5 C 0.89595(18) 0.60514(11) 0.13948(11) 0.0267(3) Uani 1 1 d . .
H4 H 0.9906 0.6009 0.1765 0.032 Uiso 1 1 calc R ..
C6 C 0.85935(16) 0.68202(10) 0.08764(10) 0.0194(3) Uani 1 1 d . .
N1 N 0.95622(13) 0.75916(8) 0.08781(8) 0.0191(3) Uani 1 1 d . .
N2 N 1.06485(14) 0.75991(9) 0.15019(8) 0.0235(3) Uani 1 1 d . .
C7 C 1.15496(17) 0.83982(11) 0.15380(10) 0.0207(3) Uani 1 1 d . .
C8 C 1.28912(19) 0.83829(13) 0.21244(11) 0.0324(4) Uani 1 1 d .. .
H5 H 1.3181 0.7849 0.2459 0.039 Uiso 1 1 calc R .
C9 C 1.38063(19) 0.91464(14) 0.22212(12) 0.0378(4) Uani 1 1 d . .
H6 H 1.4733 0.9130 0.2614 0.045 Uiso 1 1 calc R .
C10 C 1.33745(19) 0.99298(12) 0.17493(11) 0.0294(4) Uani 1 1 d . .
H7 H 1.3999 1.0455 0.1822 0.035 Uiso 1 1 calc R .
C11 C 1.20297(18) 0.99527(11) 0.11682(11) 0.0252(4) Uani 1 1 d . .
H8 H 1.1733 1.0494 0.0846 0.030 Uiso 1 1 calc R ..
C12 C 1.11196(17) 0.91874(10) 0.10565(10) 0.0215(3) Uani 1 1 d . .
H9 H 1.0205 0.9200 0.0653 0.026 Uiso 1 1 calc R .
C13 C 0.71091(16) 0.88851(10) 0.01139(10) 0.0185(3) Uani 1 1 d . .
C14 C 0.68755(16) 0.89632(11) 0.09589(10) 0.0223(3) Uani 1 1 d . .
H10 H 0.6564 0.8445 0.1243 0.027 Uiso 1 1 calc R .
C15 C 0.70983(18) 0.97949(12) 0.13820(11) 0.0275(4) Uani 1 1 d . .
H11 H 0.6943 0.9847 0.1959 0.033 Uiso 1 1 calc R .
C16 C 0.75459(18) 1.05516(11) 0.09704(12) 0.0304(4) Uani 1 1 d . .
H12 H 0.7700 1.1122 0.1265 0.037 Uiso 1 1 calc R .
C17 C 0.77702(18) 1.04798(11) 0.01292(12) 0.0307(4) Uani 1 1 d . .
H13 H 0.8076 1.1001 -0.0153 0.037 Uiso 1 1 calc R .
C18 C 0.75504(17) 0.96514(11) -0.03019(11) 0.0242(3) Uani 1 1 d . .
H14 H 0.7700 0.9604 -0.0881 0.029 Uiso 1 1 calc R ..
C19 C 0.48065(15) 0.77971(10) -0.08761(9) 0.0175(3) Uani 1 1 d . .
C20 C 0.42905(16) 0.77197(11) -0.17613(9) 0.0203(3) Uani 1 1 d . .
H15 H 0.4975 0.7628 -0.2136 0.024 Uiso 1 1 calc R ..
C21 C 0.27750(16) 0.77754(11) -0.21034(10) 0.0228(3) Uani 1 1 d . .
H16 H 0.2431 0.7730 -0.2711 0.027 Uiso 1 1 calc R .
C22 C 0.17738(16) 0.78961(10) -0.15645(10) 0.0215(3) Uani 1 1 d . .
H17 H 0.0740 0.7930 -0.1800 0.026 Uiso 1 1 calc R .
C23 C 0.22757(17) 0.79693(10) -0.06745(10) 0.0214(3) Uani 1 1 d . .
H18 H 0.1584 0.8049 -0.0302 0.026 Uiso 1 1 calc R .
C24 C 0.37830(16) 0.79255(10) -0.03317(10) 0.0203(3) Uani 1 1 d . .
H19 H 0.4124 0.7983 0.0275 0.024 Uiso 1 1 calc R .
P2 P 0.23867(4) 0.64883(2) 0.54522(2) 0.01640(8) Uani 1 1 d . .
S2 S 0.41330(4) 0.59942(3) 0.62297(3) 0.02509(9) Uani 1 1 d . ..
C25 C 0.18469(16) 0.57882(10) 0.44827(9) 0.0187(3) Uani 1 1 d . .
C26 C 0.06413(18) 0.51942(11) 0.44025(11) 0.0244(3) Uani 1 1 d . .
H20 H 0.0005 0.5222 0.4812 0.029 Uiso 1 1 calc R ..
C27 C 0.03555(19) 0.45616(12) 0.37319(12) 0.0309(4) Uani 1 1 d . .
H21 H -0.0467 0.4157 0.3686 0.037 Uiso 1 1 calc R .
C28 C 0.1276(2) 0.45226(12) 0.31278(12) 0.0332(4) Uani 1 1 d .. .
H22 H 0.1084 0.4086 0.2672 0.040 Uiso 1 1 calc R .
C29 C 0.24669(19) 0.51130(12) 0.31847(11) 0.0273(4) Uani 1 1 d . .
H23 H 0.3084 0.5089 0.2765 0.033 Uiso 1 1 calc R .
C30 C 0.27610(16) 0.57464(10) 0.38631(10) 0.0202(3) Uani 1 1 d . .
N3 N 0.39366(14) 0.64009(9) 0.39674(8) 0.0215(3) Uani 1 1 d . .
N4 N 0.48201(15) 0.63122(9) 0.34615(9) 0.0266(3) Uani 1 1 d . .
C31 C 0.59048(17) 0.70244(12) 0.35380(10) 0.0245(3) Uani 1 1 d . .
C32 C 0.6989(2) 0.69235(15) 0.30364(12) 0.0383(4) Uani 1 1 d . .
H24 H 0.7007 0.6390 0.2693 0.046 Uiso 1 1 calc R .
C33 C 0.8043(2) 0.76087(17) 0.30418(12) 0.0432(5) Uani 1 1 d . .
H25 H 0.8792 0.7540 0.2706 0.052 Uiso 1 1 calc R .
C34 C 0.80067(19) 0.83876(14) 0.35334(12) 0.0382(5) Uani 1 1 d . .
H26 H 0.8721 0.8858 0.3529 0.046 Uiso 1 1 calc R ..
C35 C 0.69237(19) 0.84839(12) 0.40353(13) 0.0356(4) Uani 1 1 d . .
H27 H 0.6905 0.9019 0.4377 0.043 Uiso 1 1 calc R .
C36 C 0.58767(17) 0.78065(12) 0.40397(11) 0.0268(3) Uani 1 1 d . .
H28 H 0.5139 0.7874 0.4384 0.032 Uiso 1 1 calc R .
C37 C 0.26127(16) 0.76733(10) 0.51465(10) 0.0196(3) Uani 1 1 d . .
C38 C 0.18643(18) 0.80393(11) 0.43707(11) 0.0252(3) Uani 1 1 d .. .
H29 H 0.1214 0.7666 0.3972 0.030 Uiso 1 1 calc R .
C39 C 0.20707(19) 0.89554(12) 0.41788(13) 0.0332(4) Uani 1 1 d . .
H30 H 0.1569 0.9204 0.3644 0.040 Uiso 1 1 calc R .
C40 C 0.2998(2) 0.95067(12) 0.47591(13) 0.0374(4) Uani 1 1 d . .
H31 H 0.3127 1.0133 0.4626 0.045 Uiso 1 1 calc R .
C41 C 0.3738(2) 0.91446(12) 0.55331(13) 0.0364(4) Uani 1 1 d . .
H32 H 0.4372 0.9524 0.5934 0.044 Uiso 1 1 calc R ..
C42 C 0.35590(19) 0.82299(11) 0.57281(11) 0.0274(4) Uani 1 1 d . .
H33 H 0.4081 0.7982 0.6258 0.033 Uiso 1 1 calc R .
C43 C 0.07390(16) 0.65024(10) 0.59368(9) 0.0184(3) Uani 1 1 d . .
C44 C 0.07499(18) 0.59996(12) 0.66894(10) 0.0249(3) Uani 1 1 d . .
H34 H 0.1607 0.5657 0.6938 0.030 Uiso 1 1 calc R .
C45 C -0.04832(19) 0.59963(13) 0.70765(10) 0.0299(4) Uani 1 1 d . .
H35 H -0.0467 0.5650 0.7589 0.036 Uiso 1 1 calc R .
C46 C -0.17360(18) 0.64919(13) 0.67235(10) 0.0283(4) Uani 1 1 d . .
H36 H -0.2578 0.6490 0.6993 0.034 Uiso 1 1 calc R .
C47 C -0.17573(18) 0.69911(12) 0.59757(11) 0.0301(4) Uani 1 1 d . .
H37 H -0.2621 0.7329 0.5728 0.036 Uiso 1 1 calc R .
C48 C -0.05209(18) 0.70024(11) 0.55834(11) 0.0265(4) Uani 1 1 d . .
H38 H -0.0539 0.7353 0.5073 0.032 Uiso 1 1 calc R ..

loop_
_atom_site_aniso_label
_atom_site_aniso_U_11
_atom_site_aniso_U_22
_atom_site_aniso_U_33
_atom_site_aniso_U_23
_atom_site_aniso_U_13
_atom_site_aniso_U_12
P1 0.01373(17) 0.01741(18) 0.01797(18) -0.00285(15) 0.00329(14) -0.00180(14)
S1 0.01973(19) 0.0357(2) 0.0259(2) -0.00537(17) 0.01123(16) -0.00277(16)
C1 0.0190(7) 0.0140(7) 0.0234(8) -0.0056(6) 0.0056(6) -0.0006(6)
C2 0.0203(7) 0.0208(8) 0.0275(9) -0.0058(6) 0.0043(7) -0.0035(6)
C3 0.0317(9) 0.0179(8) 0.0403(10) -0.0031(7) 0.0079(8) -0.0071(7)
C4 0.0376(10) 0.0132(8) 0.0403(10) 0.0024(7) 0.0051(8) 0.0003(7)
C5 0.0260(8) 0.0187(7) 0.0330(9) -0.0010(7) -0.0001(7) 0.0016(7)
C6 0.0203(7) 0.0147(7) 0.0228(8) -0.0039(6) 0.0031(6) -0.0012(6)
N1 0.0146(6) 0.0186(6) 0.0233(6) -0.0035(5) 0.0013(5) 0.0005(5)
N2 0.0200(6) 0.0249(7) 0.0240(7) 0.0019(5) 0.0004(5) -0.0027(5)
C7 0.0179(7) 0.0269(8) 0.0176(7) -0.0018(6) 0.0042(6) -0.0041(6)
C8 0.0274(9) 0.0376(10) 0.0284(9) 0.0121(8) -0.0037(7) -0.0079(7)
C9 0.0257(9) 0.0518(12) 0.0307(10) 0.0062(9) -0.0075(7) -0.0145(8)
C10 0.0260(9) 0.0311(9) 0.0323(10) -0.0075(7) 0.0089(8) -0.0128(7)
C11 0.0248(8) 0.0233(8) 0.0300(9) -0.0029(7) 0.0116(7) -0.0015(6)
C12 0.0183(7) 0.0220(8) 0.0235(8) -0.0051(6) 0.0026(6) -0.0007(6)
C13 0.0138(7) 0.0170(7) 0.0222(8) -0.0034(6) -0.0025(6) 0.0005(6)
C14 0.0201(7) 0.0199(7) 0.0255(8) -0.0032(6) 0.0013(6) -0.0013(6)
C15 0.0243(8) 0.0282(9) 0.0271(9) -0.0099(7) -0.0021(7) 0.0009(7)
C16 0.0241(8) 0.0203(8) 0.0421(11) -0.0087(7) -0.0055(8) 0.0034(6)
C17 0.0246(8) 0.0179(8) 0.0457(11) 0.0051(7) -0.0026(8) -0.0002(6)
C18 0.0213(8) 0.0213(8) 0.0285(9) 0.0038(7) 0.0011(7) 0.0009(6)
C19 0.0159(7) 0.0138(6) 0.0228(7) -0.0032(6) 0.0039(6) -0.0016(6)
C20 0.0198(7) 0.0237(7) 0.0182(7) -0.0019(6) 0.0060(6) -0.0017(6)
C21 0.0228(7) 0.0235(8) 0.0206(7) 0.0010(7) 0.0006(6) -0.0033(6)
C22 0.0172(7) 0.0137(7) 0.0324(9) 0.0022(6) 0.0017(6) 0.0000(6)
C23 0.0203(7) 0.0177(8) 0.0288(8) -0.0032(6) 0.0111(7) -0.0008(6)
C24 0.0216(7) 0.0201(8) 0.0196(7) -0.0053(6) 0.0054(6) -0.0019(6)
P2 0.01555(17) 0.01514(17) 0.01822(19) 0.00055(14) 0.00256(14) -0.00045(14)
S2 0.01874(18) 0.0262(2) 0.0278(2) 0.00204(16) -0.00188(16) 0.00370(15)
C25 0.0182(7) 0.0161(7) 0.0207(8) 0.0001(6) 0.0009(6) 0.0014(6)
C26 0.0229(8) 0.0239(8) 0.0263(9) -0.0017(7) 0.0045(7) -0.0041(6)
C27 0.0270(9) 0.0248(9) 0.0402(10) -0.0066(7) 0.0044(8) -0.0097(7)
C28 0.0357(10) 0.0294(9) 0.0331(10) -0.0127(7) 0.0031(8) -0.0051(8)
C29 0.0284(9) 0.0295(9) 0.0241(9) -0.0074(7) 0.0057(7) 0.0010(7)
C30 0.0185(7) 0.0193(7) 0.0213(8) -0.0019(6) 0.0004(6) 0.0004(6)
N3 0.0198(6) 0.0222(6) 0.0233(7) 0.0004(5) 0.0061(5) -0.0001(5)
N4 0.0253(7) 0.0305(8) 0.0255(7) -0.0036(6) 0.0088(6) -0.0023(6)
C31 0.0203(8) 0.0308(9) 0.0218(8) 0.0043(6) 0.0026(6) -0.0007(6)
C32 0.0324(10) 0.0589(13) 0.0262(9) -0.0076(8) 0.0119(8) -0.0096(9)
C33 0.0273(9) 0.0754(15) 0.0283(9) 0.0049(10) 0.0089(7) -0.0144(10)
C34 0.0237(9) 0.0451(11) 0.0415(11) 0.0212(9) -0.0046(8) -0.0095(8)
C35 0.0257(9) 0.0257(9) 0.0512(12) 0.0070(8) -0.0034(8) 0.0007(7)
C36 0.0203(7) 0.0248(8) 0.0350(9) 0.0041(7) 0.0048(7) 0.0020(7)
C37 0.0182(7) 0.0172(7) 0.0260(8) -0.0017(6) 0.0110(6) -0.0009(6)
C38 0.0228(8) 0.0226(8) 0.0312(9) 0.0046(6) 0.0075(7) 0.0006(6)
C39 0.0287(9) 0.0284(9) 0.0455(11) 0.0148(8) 0.0148(8) 0.0072(7)
C40 0.0416(10) 0.0170(8) 0.0604(13) 0.0048(8) 0.0268(10) -0.0012(7)
C41 0.0432(11) 0.0241(9) 0.0453(11) -0.0092(8) 0.0170(9) -0.0134(8)
C42 0.0318(9) 0.0250(8) 0.0269(9) -0.0048(7) 0.0096(7) -0.0080(7)
C43 0.0198(7) 0.0178(7) 0.0179(7) -0.0011(6) 0.0047(6) -0.0053(6)
C44 0.0243(8) 0.0271(8) 0.0217(8) 0.0058(7) 0.0005(6) -0.0033(7)
C45 0.0313(9) 0.0396(9) 0.0185(8) 0.0039(7) 0.0039(7) -0.0107(8)
C46 0.0256(8) 0.0388(9) 0.0233(8) -0.0101(7) 0.0112(7) -0.0112(7)
C47 0.0218(8) 0.0373(10) 0.0321(9) 0.0032(7) 0.0078(7) 0.0060(7)
C48 0.0258(8) 0.0300(9) 0.0251(9) 0.0072(7) 0.0081(7) 0.0044(7)

loop_
_atom_type_symbol
_atom_type_description
_atom_type_scat_dispersion_real
_atom_type_scat_dispersion_imag
_atom_type_scat_source
C C 0.0033 0.0016 'International Tables Vol C Tables 4.2.6.8 and 6.1.1.4'
H H 0.0000 0.0000 'International Tables Vol C Tables 4.2.6.8 and 6.1.1.4'
N N 0.0061 0.0033 'International Tables Vol C Tables 4.2.6.8 and 6.1.1.4'
P P 0.1023 0.0942 'International Tables Vol C Tables 4.2.6.8 and 6.1.1.4'
S S 0.1246 0.1234 'International Tables Vol C Tables 4.2.6.8 and 6.1.1.4'

loop_
_geom_angle_atom_site_label_1
_geom_angle_atom_site_label_2
_geom_angle_atom_site_label_3
_geom_angle
_geom_angle_site_symmetry_1
_geom_angle_site_symmetry_3
C13 P1 C1 107.67(7) . .
C13 P1 C19 103.19(7) . .
C1 P1 C19 106.67(7) . .
C13 P1 S1 114.47(5) . .
C1 P1 S1 111.91(5) . .
C19 P1 S1 112.28(5) . .
C2 C1 C6 118.69(14) . .
C2 C1 P1 119.94(12) . .
C6 C1 P1 120.92(11) . .
C3 C2 C1 120.53(15) . .
C3 C2 H1 119.7 . .
C1 C2 H1 119.7 . .
C2 C3 C4 119.83(15) . .
C2 C3 H2 120.1 . .
C4 C3 H2 120.1 . .
C5 C4 C3 120.60(16) . .
C5 C4 H3 119.7 . .
C3 C4 H3 119.7 . .
C4 C5 C6 119.71(15) . .
C4 C5 H4 120.1 . .
C6 C5 H4 120.1 . .
C5 C6 C1 120.63(14) . ..
C5 C6 N1 123.58(13) . .
C1 C6 N1 115.78(13) . .
N2 N1 C6 113.94(12) . .
N1 N2 C7 113.87(12) . .
C8 C7 C12 119.79(14) . .
C8 C7 N2 116.50(14) . .
C12 C7 N2 123.63(13) . .
C9 C8 C7 120.02(16) . .
C9 C8 H5 120.0 . .
C7 C8 H5 120.0 . .
C10 C9 C8 120.15(15) . ..
C10 C9 H6 119.9 . .
C8 C9 H6 119.9 . .
C9 C10 C11 120.11(15) . .
C9 C10 H7 119.9 . .
C11 C10 H7 119.9 . .
C12 C11 C10 120.12(16) . .
C12 C11 H8 119.9 . .
C10 C11 H8 119.9 . .
C11 C12 C7 119.79(14) . .
C11 C12 H9 120.1 .. .
C7 C12 H9 120.1 . .
C14 C13 C18 119.69(14) . .
C14 C13 P1 121.26(12) . .
C18 C13 P1 119.04(12) . .
C15 C14 C13 119.83(15) . .
C15 C14 H10 120.1 . .
C13 C14 H10 120.1 . .
C14 C15 C16 120.35(16) . .
C14 C15 H11 119.8 . .
C16 C15 H11 119.8 . .
C15 C16 C17 120.09(15) .. .
C15 C16 H12 120.0 . .
C17 C16 H12 120.0 . .
C18 C17 C16 120.15(16) . .
C18 C17 H13 119.9 . .
C16 C17 H13 119.9 . .
C17 C18 C13 119.89(16) . .
C17 C18 H14 120.1 . .
C13 C18 H14 120.1 . ..
C20 C19 C24 119.15(13) . .
C20 C19 P1 118.56(11) . .
C24 C19 P1 122.15(11) . .
C19 C20 C21 120.35(14) . .
C19 C20 H15 119.8 . .
C21 C20 H15 119.8 . .
C22 C21 C20 120.22(14) . .
C22 C21 H16 119.9 . .
C20 C21 H16 119.9 . .
C21 C22 C23 120.02(14) . .
C21 C22 H17 120.0 .. .
C23 C22 H17 120.0 . .
C24 C23 C22 119.99(14) . .
C24 C23 H18 120.0 . .
C22 C23 H18 120.0 . .
C23 C24 C19 120.25(14) . .
C23 C24 H19 119.9 . .
C19 C24 H19 119.9 . .
C37 P2 C43 104.29(7) .. .
C37 P2 C25 109.71(7) . .
C43 P2 C25 104.14(7) . .
C37 P2 S2 113.26(5) . ..
C43 P2 S2 112.78(6) . .
C25 P2 S2 112.01(5) . .
C26 C25 C30 118.68(14) . .
C26 C25 P2 120.49(12) . .
C30 C25 P2 120.25(11) . .
C27 C26 C25 120.87(15) . .
C27 C26 H20 119.6 . .
C25 C26 H20 119.6 . .
C26 C27 C28 119.83(15) . .
C26 C27 H21 120.1 . .
C28 C27 H21 120.1 . ..
C29 C28 C27 120.51(15) . .
C29 C28 H22 119.7 . .
C27 C28 H22 119.7 . .
C28 C29 C30 119.69(16) . .
C28 C29 H23 120.2 . .
C30 C29 H23 120.2 . .
C29 C30 C25 120.42(14) . .
C29 C30 N3 124.09(15) . .
C25 C30 N3 115.47(13) . .
N4 N3 C30 115.25(13) . .
N3 N4 C31 113.47(13) . .
C36 C31 C32 120.19(16) . .
C36 C31 N4 123.78(14) . .
C32 C31 N4 115.95(15) . .
C33 C32 C31 119.53(18) . .
C33 C32 H24 120.2 . .
C31 C32 H24 120.2 . .
C34 C33 C32 120.24(17) . .
C34 C33 H25 119.9 . .
C32 C33 H25 119.9 . ..
C33 C34 C35 119.99(17) . .
C33 C34 H26 120.0 . .
C35 C34 H26 120.0 . .
C36 C35 C34 120.33(18) . .
C36 C35 H27 119.8 . .
C34 C35 H27 119.8 . .
C35 C36 C31 119.71(16) . .
C35 C36 H28 120.1 .. .
C31 C36 H28 120.1 . .
C38 C37 C42 119.58(15) . .
C38 C37 P2 122.49(12) . .
C42 C37 P2 117.92(12) . .
C37 C38 C39 119.74(16) . .
C37 C38 H29 120.1 . .
C39 C38 H29 120.1 . .
C40 C39 C38 120.54(17) . .
C40 C39 H30 119.7 . .
C38 C39 H30 119.7 . .
C39 C40 C41 119.78(16) .. .
C39 C40 H31 120.1 . .
C41 C40 H31 120.1 . .
C40 C41 C42 120.33(17) . .
C40 C41 H32 119.8 . .
C42 C41 H32 119.8 . .
C41 C42 C37 120.02(17) . .
C41 C42 H33 120.0 . .
C37 C42 H33 120.0 . ..
C48 C43 C44 119.12(14) . .
C48 C43 P2 122.12(12) . .
C44 C43 P2 118.76(12) . .
C45 C44 C43 120.30(15) . .
C45 C44 H34 119.8 . .
C43 C44 H34 119.8 . .
C46 C45 C44 120.52(15) . .
C46 C45 H35 119.7 . .
C44 C45 H35 119.7 . .
C45 C46 C47 119.55(15) . .
C45 C46 H36 120.2 .. .
C47 C46 H36 120.2 . .
C46 C47 C48 120.38(16) . .
C46 C47 H37 119.8 . .
C48 C47 H37 119.8 . .
C43 C48 C47 120.12(15) . .
C43 C48 H38 119.9 . .
C47 C48 H38 119.9 . .

loop_
_geom_bond_atom_site_label_1
_geom_bond_atom_site_label_2
_geom_bond_distance
P1 C13 1.8143(15)
P1 C1 1.8200(17)
P1 C19 1.8265(15)
P1 S1 1.9477(7)
C1 C2 1.402(2)
C1 C6 1.403(2)
C2 C3 1.386(2)
C2 H1 0.9500
C3 C4 1.391(3)
C3 H2 0.9500
C4 C5 1.383(2)
C4 H3 0.9500
C5 C6 1.390(2)
C5 H4 0.9500
C6 N1 1.4336(19)
N1 N2 1.2571(17)
N2 C7 1.424(2)
C7 C8 1.389(2)
C7 C12 1.393(2)
C8 C9 1.385(3)
C8 H5 0.9500
C9 C10 1.379(3)
C9 H6 0.9500
C10 C11 1.387(2)
C10 H7 0.9500
C11 C12 1.385(2)
C11 H8 0.9500
C12 H9 0.9500
C13 C14 1.393(2)
C13 C18 1.395(2)
C14 C15 1.381(2)
C14 H10 0.9500
C15 C16 1.382(3)
C15 H11 0.9500
C16 C17 1.384(3)
C16 H12 0.9500
C17 C18 1.382(2)
C17 H13 0.9500
C18 H14 0.9500
C19 C20 1.388(2)
C19 C24 1.401(2)
C20 C21 1.393(2)
C20 H15 0.9500
C21 C22 1.377(2)
C21 H16 0.9500
C22 C23 1.393(2)
C22 H17 0.9500
C23 C24 1.385(2)
C23 H18 0.9500
C24 H19 0.9500
P2 C37 1.8172(17)
P2 C43 1.8198(15)
P2 C25 1.8245(15)
P2 S2 1.9564(7)
C25 C26 1.391(2)
C25 C30 1.405(2)
C26 C27 1.389(2)
C26 H20 0.9500
C27 C28 1.390(3)
C27 H21 0.9500
C28 C29 1.380(2)
C28 H22 0.9500
C29 C30 1.399(2)
C29 H23 0.9500
C30 N3 1.426(2)
N3 N4 1.2480(18)
N4 C31 1.428(2)
C31 C36 1.391(2)
C31 C32 1.392(2)
C32 C33 1.390(3)
C32 H24 0.9500
C33 C34 1.379(3)
C33 H25 0.9500
C34 C35 1.391(3)
C34 H26 0.9500
C35 C36 1.379(2)
C35 H27 0.9500
C36 H28 0.9500
C37 C38 1.388(2)
C37 C42 1.395(2)
C38 C39 1.391(2)
C38 H29 0.9500
C39 C40 1.381(3)
C39 H30 0.9500
C40 C41 1.381(3)
C40 H31 0.9500
C41 C42 1.386(2)
C41 H32 0.9500
C42 H33 0.9500
C43 C48 1.389(2)
C43 C44 1.392(2)
C44 C45 1.384(2)
C44 H34 0.9500
C45 C46 1.380(3)
C45 H35 0.9500
C46 C47 1.382(2)
C46 H36 0.9500
C47 C48 1.392(2)
C47 H37 0.9500
C48 H38 0.9500

loop_
_geom_torsion_atom_site_label_1
_geom_torsion_atom_site_label_2
_geom_torsion_atom_site_label_3
_geom_torsion_atom_site_label_4
_geom_torsion
_geom_torsion_site_symmetry_1
_geom_torsion_site_symmetry_2
_geom_torsion_site_symmetry_3
_geom_torsion_site_symmetry_4
C13 P1 C1 C2 130.58(12) . . . .
C19 P1 C1 C2 20.38(14) . . . .
S1 P1 C1 C2 -102.79(12) . . . .
C13 P1 C1 C6 -57.18(13) .. . . .
C19 P1 C1 C6 -167.39(12) . . . ..
S1 P1 C1 C6 69.45(13) . . . .
C6 C1 C2 C3 -0.3(2) . . . .
P1 C1 C2 C3 172.10(12) . . . .
C1 C2 C3 C4 -0.8(2) .. . . .
C2 C3 C4 C5 1.1(3) . . . .
C3 C4 C5 C6 -0.4(3) . . . .
C4 C5 C6 C1 -0.7(2) . . . .
C4 C5 C6 N1 178.15(15) . . . .
C2 C1 C6 C5 1.1(2) . .. . .
P1 C1 C6 C5 -171.25(12) . . . .
C2 C1 C6 N1 -177.90(13) . . . .
P1 C1 C6 N1 9.77(18) . . . .
C5 C6 N1 N2 -13.1(2) . . . .
C1 C6 N1 N2 165.87(13) . .. . .
C6 N1 N2 C7 -175.71(12) . . . .
N1 N2 C7 C8 -169.97(14) . . . .
N1 N2 C7 C12 13.4(2) . . . .
C12 C7 C8 C9 -0.8(3) . . . .
N2 C7 C8 C9 -177.63(16) . .. . .
C7 C8 C9 C10 1.4(3) . . . .
C8 C9 C10 C11 -0.8(3) . . . .
C9 C10 C11 C12 -0.3(3) . . . .
C10 C11 C12 C7 0.8(2) . . . .
C8 C7 C12 C11 -0.3(2) . . .. .
N2 C7 C12 C11 176.29(14) . . . .
C1 P1 C13 C14 -30.34(14) . . . .
C19 P1 C13 C14 82.23(13) . . . .
S1 P1 C13 C14 -155.45(11) . . . .
C1 P1 C13 C18 151.01(12) . . . .
C19 P1 C13 C18 -96.42(13) .. . . .
S1 P1 C13 C18 25.89(13) . . . ..
C18 C13 C14 C15 -0.7(2) . . . .
P1 C13 C14 C15 -179.37(12) . . . .
C13 C14 C15 C16 0.3(2) . . . .
C14 C15 C16 C17 0.2(2) . . . .
C15 C16 C17 C18 -0.1(2) . .. . .
C16 C17 C18 C13 -0.3(2) . . . .
C14 C13 C18 C17 0.8(2) . . . .
P1 C13 C18 C17 179.43(12) . . . .
C13 P1 C19 C20 122.46(13) . . . .
C1 P1 C19 C20 -124.23(13) . . . .
S1 P1 C19 C20 -1.30(14) .. . . .
C13 P1 C19 C24 -53.17(14) . . . ..
C1 P1 C19 C24 60.13(14) . . . .
S1 P1 C19 C24 -176.94(11) . . . .
C24 C19 C20 C21 0.4(2) . . . .
P1 C19 C20 C21 -175.34(12) . . . .
C19 C20 C21 C22 -0.8(2) .. . . .
C20 C21 C22 C23 0.4(2) . . . .
C21 C22 C23 C24 0.3(2) . . . .
C22 C23 C24 C19 -0.7(2) . . . .
C20 C19 C24 C23 0.4(2) . . . .
P1 C19 C24 C23 175.97(11) . . . .
C37 P2 C25 C26 -130.49(13) . . . .
C43 P2 C25 C26 -19.35(14) . . . .
S2 P2 C25 C26 102.83(12) .. . . .
C37 P2 C25 C30 58.38(13) . . . ..
C43 P2 C25 C30 169.51(12) . . . .
S2 P2 C25 C30 -68.30(12) . . . .
C30 C25 C26 C27 1.0(2) . . . .
P2 C25 C26 C27 -170.30(13) . . . .
C25 C26 C27 C28 -0.5(3) . . . .
C26 C27 C28 C29 -0.5(3) . .. . .
C27 C28 C29 C30 0.9(3) . . . .
C28 C29 C30 C25 -0.4(2) . . . .
C28 C29 C30 N3 -178.27(15) . . . .
C26 C25 C30 C29 -0.6(2) . . . .
P2 C25 C30 C29 170.73(12) . . . .
C26 C25 C30 N3 177.52(13) .. . . .
P2 C25 C30 N3 -11.19(18) . . . ..
C29 C30 N3 N4 -7.8(2) . . . .
C25 C30 N3 N4 174.19(13) . . . .
C30 N3 N4 C31 175.05(13) . . . .
N3 N4 C31 C36 -8.1(2) . . . .
N3 N4 C31 C32 175.27(15) . .. . .
C36 C31 C32 C33 0.1(3) . . . .
N4 C31 C32 C33 176.92(16) . . . .
C31 C32 C33 C34 -0.7(3) . . . .
C32 C33 C34 C35 0.9(3) . . . .
C33 C34 C35 C36 -0.5(3) .. . . .
C34 C35 C36 C31 -0.1(2) . . . ..
C32 C31 C36 C35 0.3(2) . . . .
N4 C31 C36 C35 -176.26(15) . . . .
C43 P2 C37 C38 -84.58(14) . . . .
C25 P2 C37 C38 26.45(15) . . . .
S2 P2 C37 C38 152.42(11) .. . . .
C43 P2 C37 C42 94.30(13) . . . ..
C25 P2 C37 C42 -154.66(12) . . . .
S2 P2 C37 C42 -28.70(13) . . . .
C42 C37 C38 C39 0.3(2) . . . .
P2 C37 C38 C39 179.19(12) . . . .
C37 C38 C39 C40 -0.9(3) . . . .
C38 C39 C40 C41 0.6(3) . .. . .
C39 C40 C41 C42 0.3(3) . . . .
C40 C41 C42 C37 -0.9(3) . . . .
C38 C37 C42 C41 0.6(2) . . . .
P2 C37 C42 C41 -178.36(13) . . . .
C37 P2 C43 C48 42.14(15) . . . .
C25 P2 C43 C48 -72.89(15) .. . . .
S2 P2 C43 C48 165.44(12) . . . ..
C37 P2 C43 C44 -137.42(13) . . . .
C25 P2 C43 C44 107.55(13) . . . .
S2 P2 C43 C44 -14.12(14) . . . .
C48 C43 C44 C45 0.3(2) . . . .
P2 C43 C44 C45 179.87(13) . .. . .
C43 C44 C45 C46 -0.1(3) . . . .
C44 C45 C46 C47 0.3(3) . . . .
C45 C46 C47 C48 -0.6(3) . . . .
C44 C43 C48 C47 -0.6(2) . . . .
P2 C43 C48 C47 179.86(13) . . . .
C46 C47 C48 C43 0.7(3) .. . . .
